data_4026435
loop_
_publ_author_name
'Alexander F. Khlebnikov'
'Mikhail S. Novikov'
'Petr P. Petrovskii'
'Helen Stoeckli-Evans'

_publ_section_title
;
 An Aza Cyclopropylcarbinyl-Homoallyl Radical Rearrangement-Radical
 Cyclization Cascade. Synthesis of Dibenzoimidazoazepine and Oxazepine
 Derivatives
;
_journal_name_full 'Journal of Organic Chemistry'
_journal_page_first 5384
_journal_page_last 5391
_journal_paper_doi 10.1021/jo200788k
_journal_volume 76
_journal_year 2011
_chemical_formula_moiety 'C29 H22 N2, 0.9(C H4 O), 0.25(H2 O)'
_chemical_formula_sum 'C29.9 H26.1 N2 O1.15'
_chemical_formula_weight 431.83
_space_group_IT_number 2
_symmetry_cell_setting triclinic
_symmetry_space_group_name_Hall '-P 1'
_symmetry_space_group_name_H-M 'P -1'
_atom_sites_solution_hydrogens geom
_atom_sites_solution_primary direct
_atom_sites_solution_secondary difmap
_audit_creation_method SHELXL-97
_cell_angle_alpha 91.748(8)
_cell_angle_beta 97.676(8)
_cell_angle_gamma 107.654(8)
_cell_formula_units_Z 2
_cell_length_a 9.0496(9)
_cell_length_b 10.2588(11)
_cell_length_c 13.4558(14)
_cell_measurement_reflns_used 4250
_cell_measurement_temperature 173(2)
_cell_measurement_theta_max 25.83
_cell_measurement_theta_min 1.53
_cell_volume 1176.4(2)
_computing_cell_refinement 'X-Area V1.52'
_computing_data_collection 'X-Area V1.52 (Stoe & Cie, 2009)'
_computing_data_reduction 'X-RED32 V1.48 (Stoe & Cie, 2009)'
_computing_molecular_graphics 'PLATON (Spek, 2009) and Mercury (Macrae et al., 2006)'
_computing_publication_material 'SHELXL-97, PLATON and Publcif (Westrip, 2010)'
_computing_structure_refinement 'SHELXL-97 (Sheldrick, 2008)'
_computing_structure_solution 'SHELXS-97 (Sheldrick, 2008)'
_diffrn_ambient_temperature 173(2)
_diffrn_detector 'image plate (34 cm diameter)'
_diffrn_detector_type STOE
_diffrn_measured_fraction_theta_full 0.999
_diffrn_measured_fraction_theta_max 0.999
_diffrn_measurement_device '2-circle goniometer'
_diffrn_measurement_device_type 'STOE IPDS 2'
_diffrn_measurement_method '\f + \w scans'
_diffrn_radiation_monochromator graphite
_diffrn_radiation_source 'fine-focus sealed tube'
_diffrn_radiation_type MoK\a
_diffrn_radiation_wavelength 0.71073
_diffrn_reflns_av_R_equivalents 0.1086
_diffrn_reflns_av_sigmaI/netI 0.1359
_diffrn_reflns_limit_h_max 10
_diffrn_reflns_limit_h_min -10
_diffrn_reflns_limit_k_max 12
_diffrn_reflns_limit_k_min -12
_diffrn_reflns_limit_l_max 15
_diffrn_reflns_limit_l_min -15
_diffrn_reflns_number 10922
_diffrn_reflns_theta_full 25.00
_diffrn_reflns_theta_max 25.01
_diffrn_reflns_theta_min 1.53
_diffrn_source 'sealed X-ray tube, 12 x 0.4 mm long-fine focus'
_diffrn_standards_decay_% 0
_diffrn_standards_number 0
_exptl_absorpt_coefficient_mu 0.074
_exptl_absorpt_correction_T_max 1.000
_exptl_absorpt_correction_T_min 0.704
_exptl_absorpt_correction_type multi-scan
_exptl_absorpt_process_details 'MULscanABS in PLATON (Spek, 2009)'
_exptl_crystal_colour colourless
_exptl_crystal_density_diffrn 1.219
_exptl_crystal_description plate
_exptl_crystal_F_000 457
_exptl_crystal_size_max 0.36
_exptl_crystal_size_mid 0.27
_exptl_crystal_size_min 0.13
_platon_squeeze_details
;
Total Potential Solvent Area Vol     60.5 Ang^3
               per Unit Cell Vol   1176.4 Ang^3 [ 5.1%]

N: Number of moved primary input atoms: ..................................   59
N: Total Potential Solvent Accessible Void Vol ..................    60.5 Ang^3
N: Electron Count / Cell =      5 - To be included in D(calc), F000 & Mol.Wght.

Equated to 0.25 water molecule per molecule of AK9.
;
_refine_diff_density_max 0.340
_refine_diff_density_min -0.252
_refine_diff_density_rms 0.068
_refine_ls_extinction_method none
_refine_ls_goodness_of_fit_ref 0.958
_refine_ls_hydrogen_treatment constr
_refine_ls_matrix_type full
_refine_ls_number_parameters 300
_refine_ls_number_reflns 4142
_refine_ls_number_restraints 0
_refine_ls_restrained_S_all 0.958
_refine_ls_R_factor_all 0.1565
_refine_ls_R_factor_gt 0.0780
_refine_ls_shift/su_max 0.000
_refine_ls_shift/su_mean 0.000
_refine_ls_structure_factor_coef Fsqd
_refine_ls_weighting_details 'calc w=1/[\s^2^(Fo^2^)+(0.0770P)^2^] where P=(Fo^2^+2Fc^2^)/3'
_refine_ls_weighting_scheme calc
_refine_ls_wR_factor_gt 0.1577
_refine_ls_wR_factor_ref 0.1861
_reflns_number_gt 2068
_reflns_number_total 4142
_reflns_threshold_expression I>2\s(I)
_cod_data_source_file jo200788k_si_001_5.cif
_cod_data_source_block 6c
_cod_original_formula_sum 'C29.90 H26.10 N2 O1.15'
_cod_database_code 4026435

loop_
_symmetry_equiv_pos_as_xyz
'x, y, z'
'-x, -y, -z'

loop_
_atom_site_label
_atom_site_type_symbol
_atom_site_fract_x
_atom_site_fract_y
_atom_site_fract_z
_atom_site_U_iso_or_equiv
_atom_site_adp_type
_atom_site_occupancy
_atom_site_symmetry_multiplicity
_atom_site_calc_flag
_atom_site_refinement_flags
N1 N 0.4016(3) 0.9522(3) 0.7153(2) 0.0314(8) Uani 1 1 d .
N2 N 0.3626(3) 0.7329(3) 0.7529(2) 0.0322(8) Uani 1 1 d .
C1 C 0.3244(5) 1.1459(4) 0.7751(3) 0.0400(10) Uani 1 1 d .
C2 C 0.4255(5) 1.0950(4) 0.7274(3) 0.0356(10) Uani 1 1 d .
C3 C 0.3579(4) 0.8530(4) 0.7816(3) 0.0299(9) Uani 1 1 d .
C4 C 0.4248(4) 0.7413(4) 0.6568(3) 0.0341(9) Uani 1 1 d .
C5 C 0.4212(4) 0.8842(4) 0.6228(3) 0.0318(9) Uani 1 1 d .
H5 H 0.5207 0.9354 0.5981 0.038 Uiso 1 1 calc R
C6 C 0.2817(4) 0.8539(4) 0.5406(3) 0.0330(9) Uani 1 1 d .
C7 C 0.2212(4) 0.7128(4) 0.5139(3) 0.0365(10) Uani 1 1 d .
C8 C 0.3099(4) 0.6336(4) 0.5758(3) 0.0363(10) Uani 1 1 d .
H8A H 0.3682 0.5922 0.5337 0.044 Uiso 1 1 calc R
H8B H 0.2376 0.5597 0.6077 0.044 Uiso 1 1 calc R
C9 C 0.0988(5) 0.6667(4) 0.4338(3) 0.0419(11) Uani 1 1 d .
H9 H 0.0591 0.5716 0.4129 0.050 Uiso 1 1 calc R
C10 C 0.0349(5) 0.7571(5) 0.3847(3) 0.0493(12) Uani 1 1 d .
H10 H -0.0482 0.7246 0.3300 0.059 Uiso 1 1 calc R
C11 C 0.0924(5) 0.8959(5) 0.4152(3) 0.0490(12) Uani 1 1 d .
H11 H 0.0469 0.9581 0.3821 0.059 Uiso 1 1 calc R
C12 C 0.2158(5) 0.9448(4) 0.4938(3) 0.0397(10) Uani 1 1 d .
H12 H 0.2542 1.0398 0.5150 0.048 Uiso 1 1 calc R
C13 C 0.5913(4) 0.7309(4) 0.6728(3) 0.0348(10) Uani 1 1 d .
C14 C 0.6788(5) 0.7479(4) 0.7686(3) 0.0425(11) Uani 1 1 d .
H14 H 0.6333 0.7644 0.8255 0.051 Uiso 1 1 calc R
C15 C 0.8305(5) 0.7412(5) 0.7821(4) 0.0545(13) Uani 1 1 d .
H15 H 0.8878 0.7531 0.8480 0.065 Uiso 1 1 calc R
C16 C 0.8997(5) 0.7171(4) 0.7003(4) 0.0552(13) Uani 1 1 d .
H16 H 1.0030 0.7104 0.7098 0.066 Uiso 1 1 calc R
C17 C 0.8168(5) 0.7034(4) 0.6059(4) 0.0528(12) Uani 1 1 d .
H17 H 0.8643 0.6897 0.5492 0.063 Uiso 1 1 calc R
C18 C 0.6644(5) 0.7091(4) 0.5915(3) 0.0433(11) Uani 1 1 d .
H18 H 0.6086 0.6980 0.5252 0.052 Uiso 1 1 calc R
C19 C 0.3169(4) 0.8787(4) 0.8817(3) 0.0348(10) Uani 1 1 d .
C20 C 0.2333(4) 0.9714(4) 0.8978(3) 0.0377(10) Uani 1 1 d .
C21 C 0.2007(5) 0.9904(5) 0.9940(4) 0.0475(12) Uani 1 1 d .
H21 H 0.1503 1.0565 1.0073 0.057 Uiso 1 1 calc R
C22 C 0.2402(5) 0.9146(5) 1.0715(4) 0.0535(13) Uani 1 1 d .
H22 H 0.2136 0.9270 1.1364 0.064 Uiso 1 1 calc R
C23 C 0.3175(5) 0.8221(5) 1.0541(3) 0.0467(11) Uani 1 1 d .
H23 H 0.3438 0.7695 1.1066 0.056 Uiso 1 1 calc R
C24 C 0.3570(4) 0.8059(4) 0.9603(3) 0.0386(10) Uani 1 1 d .
H24 H 0.4130 0.7433 0.9492 0.046 Uiso 1 1 calc R
C25 C 0.5511(5) 1.1869(4) 0.6899(3) 0.0409(10) Uani 1 1 d .
H25 H 0.6202 1.1532 0.6570 0.049 Uiso 1 1 calc R
C26 C 0.5745(6) 1.3273(4) 0.7009(3) 0.0527(12) Uani 1 1 d .
H26 H 0.6584 1.3892 0.6742 0.063 Uiso 1 1 calc R
C27 C 0.4774(6) 1.3765(5) 0.7498(4) 0.0550(13) Uani 1 1 d .
H27 H 0.4953 1.4725 0.7585 0.066 Uiso 1 1 calc R
C28 C 0.3541(5) 1.2874(4) 0.7864(4) 0.0490(12) Uani 1 1 d .
H28 H 0.2873 1.3230 0.8202 0.059 Uiso 1 1 calc R
C29 C 0.1859(5) 1.0482(4) 0.8118(4) 0.0468(12) Uani 1 1 d .
H29A H 0.1235 0.9815 0.7556 0.056 Uiso 1 1 calc R
H29B H 0.1184 1.1001 0.8339 0.056 Uiso 1 1 calc R
O1 O 0.1354(5) 0.4886(4) 0.7939(3) 0.0690(11) Uani 0.90 1 d P
H1 H 0.2058 0.5646 0.7968 0.103 Uiso 0.90 1 calc PR
C30 C 0.0590(8) 0.4836(6) 0.8741(5) 0.0766(19) Uani 0.90 1 d P
H30A H 0.1296 0.4812 0.9355 0.115 Uiso 0.90 1 calc PR
H30B H -0.0325 0.4011 0.8658 0.115 Uiso 0.90 1 calc PR
H30C H 0.0246 0.5651 0.8792 0.115 Uiso 0.90 1 calc PR

loop_
_atom_site_aniso_label
_atom_site_aniso_U_11
_atom_site_aniso_U_22
_atom_site_aniso_U_33
_atom_site_aniso_U_23
_atom_site_aniso_U_13
_atom_site_aniso_U_12
N1 0.0416(19) 0.0221(17) 0.0278(18) 0.0002(14) 0.0016(15) 0.0075(14)
N2 0.0303(17) 0.0333(19) 0.0324(19) 0.0063(15) 0.0044(14) 0.0085(14)
C1 0.040(2) 0.040(2) 0.037(2) 0.0011(19) -0.0051(19) 0.0130(19)
C2 0.047(2) 0.025(2) 0.029(2) -0.0026(17) -0.0042(19) 0.0090(18)
C3 0.0253(19) 0.030(2) 0.032(2) 0.0051(17) 0.0018(16) 0.0051(16)
C4 0.038(2) 0.034(2) 0.026(2) 0.0029(17) 0.0041(18) 0.0057(17)
C5 0.032(2) 0.029(2) 0.032(2) 0.0040(17) 0.0060(17) 0.0051(16)
C6 0.037(2) 0.037(2) 0.025(2) 0.0023(18) 0.0062(17) 0.0087(18)
C7 0.036(2) 0.042(2) 0.031(2) 0.0030(19) 0.0080(18) 0.0105(19)
C8 0.038(2) 0.023(2) 0.041(2) -0.0002(18) 0.0078(19) -0.0015(16)
C9 0.037(2) 0.043(2) 0.039(3) -0.006(2) 0.0024(19) 0.0044(19)
C10 0.044(3) 0.066(3) 0.034(3) -0.001(2) -0.004(2) 0.016(2)
C11 0.049(3) 0.055(3) 0.045(3) 0.011(2) -0.003(2) 0.022(2)
C12 0.045(2) 0.040(2) 0.035(2) 0.0071(19) 0.004(2) 0.014(2)
C13 0.038(2) 0.024(2) 0.038(2) 0.0011(17) 0.0053(19) 0.0037(16)
C14 0.037(2) 0.038(2) 0.048(3) -0.004(2) 0.002(2) 0.0076(18)
C15 0.042(3) 0.046(3) 0.068(3) -0.007(2) -0.010(2) 0.012(2)
C16 0.035(2) 0.039(3) 0.091(4) 0.000(3) 0.010(3) 0.012(2)
C17 0.046(3) 0.038(3) 0.078(4) 0.005(2) 0.026(3) 0.012(2)
C18 0.051(3) 0.038(2) 0.044(3) 0.003(2) 0.012(2) 0.015(2)
C19 0.027(2) 0.032(2) 0.038(2) -0.0016(18) 0.0023(18) 0.0001(17)
C20 0.026(2) 0.036(2) 0.046(3) -0.002(2) 0.0061(18) 0.0025(17)
C21 0.034(2) 0.051(3) 0.054(3) -0.010(2) 0.012(2) 0.007(2)
C22 0.041(3) 0.071(3) 0.037(3) -0.011(2) 0.004(2) 0.002(2)
C23 0.046(3) 0.050(3) 0.034(3) 0.005(2) 0.003(2) 0.000(2)
C24 0.037(2) 0.040(2) 0.033(2) 0.005(2) 0.0017(19) 0.0051(18)
C25 0.055(3) 0.030(2) 0.031(2) 0.0080(18) 0.002(2) 0.0036(19)
C26 0.076(3) 0.030(2) 0.043(3) 0.006(2) 0.010(2) 0.004(2)
C27 0.075(3) 0.029(2) 0.054(3) 0.001(2) 0.004(3) 0.009(2)
C28 0.059(3) 0.034(2) 0.055(3) -0.003(2) -0.001(2) 0.020(2)
C29 0.038(2) 0.041(3) 0.061(3) 0.001(2) -0.001(2) 0.015(2)
O1 0.075(3) 0.039(2) 0.092(3) -0.004(2) 0.044(2) 0.0025(18)
C30 0.082(4) 0.056(4) 0.086(5) 0.004(3) 0.035(4) 0.004(3)

loop_
_atom_type_symbol
_atom_type_description
_atom_type_scat_dispersion_real
_atom_type_scat_dispersion_imag
_atom_type_scat_source
C C 0.0033 0.0016 'International Tables Vol C Tables 4.2.6.8 and 6.1.1.4'
H H 0.0000 0.0000 'International Tables Vol C Tables 4.2.6.8 and 6.1.1.4'
N N 0.0061 0.0033 'International Tables Vol C Tables 4.2.6.8 and 6.1.1.4'
O O 0.0106 0.0060 'International Tables Vol C Tables 4.2.6.8 and 6.1.1.4'

loop_
_geom_angle_atom_site_label_1
_geom_angle_atom_site_label_2
_geom_angle_atom_site_label_3
_geom_angle
C3 N1 C2 129.6(3)
C3 N1 C5 107.5(3)
C2 N1 C5 122.9(3)
C3 N2 C4 108.8(3)
C28 C1 C2 118.7(4)
C28 C1 C29 121.5(4)
C2 C1 C29 119.8(4)
C1 C2 C25 119.4(4)
C1 C2 N1 120.8(4)
C25 C2 N1 119.8(4)
N2 C3 N1 115.1(3)
N2 C3 C19 120.6(3)
N1 C3 C19 124.2(3)
N2 C4 C13 110.3(3)
N2 C4 C8 110.6(3)
C13 C4 C8 113.8(3)
N2 C4 C5 103.6(3)
C13 C4 C5 112.0(3)
C8 C4 C5 106.1(3)
N1 C5 C6 114.0(3)
N1 C5 C4 102.4(3)
C6 C5 C4 105.1(3)
N1 C5 H5 111.6
C6 C5 H5 111.6
C4 C5 H5 111.6
C12 C6 C7 121.1(4)
C12 C6 C5 128.4(4)
C7 C6 C5 110.5(3)
C9 C7 C6 118.5(4)
C9 C7 C8 129.6(4)
C6 C7 C8 111.8(3)
C7 C8 C4 104.8(3)
C7 C8 H8A 110.8
C4 C8 H8A 110.8
C7 C8 H8B 110.8
C4 C8 H8B 110.8
H8A C8 H8B 108.9
C10 C9 C7 120.8(4)
C10 C9 H9 119.6
C7 C9 H9 119.6
C9 C10 C11 119.7(4)
C9 C10 H10 120.1
C11 C10 H10 120.1
C10 C11 C12 120.6(4)
C10 C11 H11 119.7
C12 C11 H11 119.7
C6 C12 C11 119.2(4)
C6 C12 H12 120.4
C11 C12 H12 120.4
C14 C13 C18 117.2(4)
C14 C13 C4 121.5(4)
C18 C13 C4 121.2(4)
C15 C14 C13 121.1(4)
C15 C14 H14 119.4
C13 C14 H14 119.4
C14 C15 C16 120.7(5)
C14 C15 H15 119.7
C16 C15 H15 119.7
C17 C16 C15 118.9(4)
C17 C16 H16 120.6
C15 C16 H16 120.6
C16 C17 C18 120.9(5)
C16 C17 H17 119.5
C18 C17 H17 119.5
C17 C18 C13 121.2(4)
C17 C18 H18 119.4
C13 C18 H18 119.4
C24 C19 C20 119.4(4)
C24 C19 C3 118.8(4)
C20 C19 C3 121.7(4)
C21 C20 C19 118.1(4)
C21 C20 C29 122.3(4)
C19 C20 C29 119.6(4)
C20 C21 C22 121.4(4)
C20 C21 H21 119.3
C22 C21 H21 119.3
C23 C22 C21 119.8(4)
C23 C22 H22 120.1
C21 C22 H22 120.1
C22 C23 C24 119.7(4)
C22 C23 H23 120.2
C24 C23 H23 120.2
C23 C24 C19 121.5(4)
C23 C24 H24 119.3
C19 C24 H24 119.3
C26 C25 C2 120.0(4)
C26 C25 H25 120.0
C2 C25 H25 120.0
C27 C26 C25 120.2(5)
C27 C26 H26 119.9
C25 C26 H26 119.9
C26 C27 C28 120.1(4)
C26 C27 H27 120.0
C28 C27 H27 120.0
C27 C28 C1 121.6(5)
C27 C28 H28 119.2
C1 C28 H28 119.2
C1 C29 C20 112.5(3)
C1 C29 H29A 109.1
C20 C29 H29A 109.1
C1 C29 H29B 109.1
C20 C29 H29B 109.1
H29A C29 H29B 107.8
C30 O1 H1 109.5
O1 C30 H30A 109.5
O1 C30 H30B 109.5
H30A C30 H30B 109.5
O1 C30 H30C 109.5
H30A C30 H30C 109.5
H30B C30 H30C 109.5

loop_
_geom_bond_atom_site_label_1
_geom_bond_atom_site_label_2
_geom_bond_distance
N1 C3 1.376(5)
N1 C2 1.416(5)
N1 C5 1.466(5)
N2 C3 1.294(5)
N2 C4 1.473(5)
C1 C28 1.394(6)
C1 C2 1.396(6)
C1 C29 1.500(6)
C2 C25 1.402(6)
C3 C19 1.480(6)
C4 C13 1.530(5)
C4 C8 1.555(5)
C4 C5 1.558(5)
C5 C6 1.510(5)
C5 H5 1.0000
C6 C12 1.377(5)
C6 C7 1.400(5)
C7 C9 1.394(5)
C7 C8 1.503(5)
C8 H8A 0.9900
C8 H8B 0.9900
C9 C10 1.375(6)
C9 H9 0.9500
C10 C11 1.388(6)
C10 H10 0.9500
C11 C12 1.389(6)
C11 H11 0.9500
C12 H12 0.9500
C13 C14 1.396(6)
C13 C18 1.396(6)
C14 C15 1.384(6)
C14 H14 0.9500
C15 C16 1.387(7)
C15 H15 0.9500
C16 C17 1.367(7)
C16 H16 0.9500
C17 C18 1.386(6)
C17 H17 0.9500
C18 H18 0.9500
C19 C24 1.385(5)
C19 C20 1.411(6)
C20 C21 1.386(6)
C20 C29 1.508(6)
C21 C22 1.393(7)
C21 H21 0.9500
C22 C23 1.370(6)
C22 H22 0.9500
C23 C24 1.375(6)
C23 H23 0.9500
C24 H24 0.9500
C25 C26 1.391(6)
C25 H25 0.9500
C26 C27 1.364(7)
C26 H26 0.9500
C27 C28 1.370(7)
C27 H27 0.9500
C28 H28 0.9500
C29 H29A 0.9900
C29 H29B 0.9900
O1 C30 1.351(7)
O1 H1 0.8400
C30 H30A 0.9800
C30 H30B 0.9800
C30 H30C 0.9800

loop_
_geom_hbond_atom_site_label_D
_geom_hbond_atom_site_label_H
_geom_hbond_atom_site_label_A
_geom_hbond_distance_DH
_geom_hbond_distance_HA
_geom_hbond_distance_DA
_geom_hbond_angle_DHA
_geom_hbond_site_symmetry_A
_geom_hbond_publ_flag
O1 H1 N2 0.84 2.04 2.842(5) 161 . yes
C10 H10 O1 0.95 2.56 3.285(6) 133 2_566 yes
C28 H28 O1 0.95 2.49 3.272(6) 139 1_565 yes

loop_
_geom_torsion_atom_site_label_1
_geom_torsion_atom_site_label_2
_geom_torsion_atom_site_label_3
_geom_torsion_atom_site_label_4
_geom_torsion
C28 C1 C2 C25 -1.7(6)
C29 C1 C2 C25 177.5(4)
C28 C1 C2 N1 179.2(4)
C29 C1 C2 N1 -1.6(5)
C3 N1 C2 C1 -41.0(5)
C5 N1 C2 C1 138.9(4)
C3 N1 C2 C25 139.9(4)
C5 N1 C2 C25 -40.3(5)
C4 N2 C3 N1 3.5(4)
C4 N2 C3 C19 -173.1(3)
C2 N1 C3 N2 -172.6(3)
C5 N1 C3 N2 7.6(4)
C2 N1 C3 C19 3.9(6)
C5 N1 C3 C19 -176.0(3)
C3 N2 C4 C13 107.8(3)
C3 N2 C4 C8 -125.5(3)
C3 N2 C4 C5 -12.2(4)
C3 N1 C5 C6 98.8(3)
C2 N1 C5 C6 -81.0(4)
C3 N1 C5 C4 -14.2(3)
C2 N1 C5 C4 166.0(3)
N2 C4 C5 N1 15.6(3)
C13 C4 C5 N1 -103.2(3)
C8 C4 C5 N1 132.1(3)
N2 C4 C5 C6 -103.8(3)
C13 C4 C5 C6 137.4(3)
C8 C4 C5 C6 12.7(4)
N1 C5 C6 C12 60.1(5)
C4 C5 C6 C12 171.5(4)
N1 C5 C6 C7 -120.3(3)
C4 C5 C6 C7 -8.9(4)
C12 C6 C7 C9 4.3(6)
C5 C6 C7 C9 -175.3(4)
C12 C6 C7 C8 -179.1(4)
C5 C6 C7 C8 1.2(5)
C9 C7 C8 C4 -176.9(4)
C6 C7 C8 C4 7.0(4)
N2 C4 C8 C7 99.7(4)
C13 C4 C8 C7 -135.6(3)
C5 C4 C8 C7 -12.0(4)
C6 C7 C9 C10 -2.5(6)
C8 C7 C9 C10 -178.3(4)
C7 C9 C10 C11 -0.2(7)
C9 C10 C11 C12 1.2(7)
C7 C6 C12 C11 -3.4(6)
C5 C6 C12 C11 176.2(4)
C10 C11 C12 C6 0.6(7)
N2 C4 C13 C14 -15.2(5)
C8 C4 C13 C14 -140.2(4)
C5 C4 C13 C14 99.5(4)
N2 C4 C13 C18 167.3(3)
C8 C4 C13 C18 42.3(5)
C5 C4 C13 C18 -78.0(4)
C18 C13 C14 C15 -1.0(6)
C4 C13 C14 C15 -178.6(4)
C13 C14 C15 C16 0.0(7)
C14 C15 C16 C17 1.5(7)
C15 C16 C17 C18 -1.9(7)
C16 C17 C18 C13 0.9(6)
C14 C13 C18 C17 0.6(6)
C4 C13 C18 C17 178.2(4)
N2 C3 C19 C24 31.2(5)
N1 C3 C19 C24 -145.1(4)
N2 C3 C19 C20 -146.4(4)
N1 C3 C19 C20 37.3(5)
C24 C19 C20 C21 2.9(5)
C3 C19 C20 C21 -179.5(3)
C24 C19 C20 C29 -178.5(3)
C3 C19 C20 C29 -0.9(5)
C19 C20 C21 C22 -3.9(6)
C29 C20 C21 C22 177.5(4)
C20 C21 C22 C23 2.1(6)
C21 C22 C23 C24 0.7(6)
C22 C23 C24 C19 -1.6(6)
C20 C19 C24 C23 -0.2(6)
C3 C19 C24 C23 -177.9(3)
C1 C2 C25 C26 0.3(6)
N1 C2 C25 C26 179.5(4)
C2 C25 C26 C27 1.3(6)
C25 C26 C27 C28 -1.5(7)
C26 C27 C28 C1 0.1(7)
C2 C1 C28 C27 1.5(6)
C29 C1 C28 C27 -177.7(4)
C28 C1 C29 C20 -113.3(4)
C2 C1 C29 C20 67.4(5)
C21 C20 C29 C1 113.4(4)
C19 C20 C29 C1 -65.2(5)

loop_
_platon_squeeze_void_nr
_platon_squeeze_void_average_x
_platon_squeeze_void_average_y
_platon_squeeze_void_average_z
_platon_squeeze_void_volume
_platon_squeeze_void_count_electrons
_platon_squeeze_void_content
1 0.500 0.500 0.000 59 5 ' '
